data_9012419
loop_
_publ_author_name
'Vezzalini, G.'
'Quartieri, S.'
'Galli, E.'
'Alberti, A.'
'Cruciani, G.'
'Kvick, A.'

_publ_section_title
;
 Crystal structure of the zeolite mutinaite, the natural analog of ZSM-5
 Note: reported occupancies do not match reported chemistry
;
_journal_name_full Zeolites
_journal_page_first 323
_journal_page_last 325
_journal_paper_doi 10.1016/S0144-2449(97)00124-3
_journal_volume 19
_journal_year 1997
_chemical_compound_source 'Mt. Adamson, Northern Victoria Land, Antarctica'
_chemical_formula_sum 'Al2.808 Ca0.685 H44.28 Na0.444 O56.971 Si21.192'
_chemical_name_mineral Mutinaite
_space_group_IT_number 62
_symmetry_space_group_name_Hall '-P 2ac 2n'
_symmetry_space_group_name_H-M 'P n m a'
_cell_angle_alpha 90
_cell_angle_beta 90
_cell_angle_gamma 90
_cell_formula_units_Z 4
_cell_length_a 20.201
_cell_length_b 19.991
_cell_length_c 13.469
_cell_volume 5439.297
_database_code_amcsd 0015873
_exptl_crystal_density_diffrn 2.033
_cod_original_cell_volume 5439.296
_cod_original_formula_sum '(Si21.192 Al2.808) O56.971 Ca.685 Na.444 H44.28'
_cod_database_code 9012419

loop_
_space_group_symop_operation_xyz
x,y,z
x,1/2-y,z
-x,1/2+y,-z
1/2-x,1/2+y,1/2+z
1/2+x,1/2-y,1/2-z
1/2+x,y,1/2-z
1/2-x,-y,1/2+z
-x,-y,-z

loop_
_atom_site_label
_atom_site_fract_x
_atom_site_fract_y
_atom_site_fract_z
_atom_site_occupancy
_atom_site_U_iso_or_equiv
_atom_site_type_symbol
_atom_site_attached_hydrogens
Si1 0.42540 0.05710 0.67880 0.88300 0.01800 Si 0
Al1 0.42540 0.05710 0.67880 0.11700 0.01800 Al 0
Si2 0.31770 0.02980 0.83330 0.88300 0.02200 Si 0
Al2 0.31770 0.02980 0.83330 0.11700 0.02200 Al 0
Si3 0.27830 0.06260 0.04950 0.88300 0.02300 Si 0
Al3 0.27830 0.06260 0.04950 0.11700 0.02300 Al 0
Si4 0.12260 0.06290 0.04430 0.88300 0.01800 Si 0
Al4 0.12260 0.06290 0.04430 0.11700 0.01800 Al 0
Si5 0.07570 0.02990 0.83120 0.88300 0.01600 Si 0
Al5 0.07570 0.02990 0.83120 0.11700 0.01600 Al 0
Si6 0.19640 0.05830 0.69360 0.88300 0.02100 Si 0
Al6 0.19640 0.05830 0.69360 0.11700 0.02100 Al 0
Si7 0.42770 0.82920 0.69110 0.88300 0.01800 Si 0
Al7 0.42770 0.82920 0.69110 0.11700 0.01800 Al 0
Si8 0.31770 0.87180 0.83690 0.88300 0.02000 Si 0
Al8 0.31770 0.87180 0.83690 0.11700 0.02000 Al 0
Si9 0.27120 0.82740 0.04520 0.88300 0.01900 Si 0
Al9 0.27120 0.82740 0.04520 0.11700 0.01900 Al 0
Si10 0.11750 0.82690 0.03930 0.88300 0.01800 Si 0
Al10 0.11750 0.82690 0.03930 0.11700 0.01800 Al 0
Si11 0.07390 0.87160 0.83040 0.88300 0.01900 Si 0
Al11 0.07390 0.87160 0.83040 0.11700 0.01900 Al 0
Si12 0.19730 0.82740 0.70410 0.88300 0.02000 Si 0
Al12 0.19730 0.82740 0.70410 0.11700 0.02000 Al 0
O1 0.38650 0.05610 0.78480 1.00000 0.04300 O 0
O2 0.31760 0.06170 -0.05590 1.00000 0.04400 O 0
O3 0.20180 0.06040 0.02920 1.00000 0.05400 O 0
O4 0.08820 0.06210 -0.06410 1.00000 0.05100 O 0
O5 0.12660 0.05970 0.75060 1.00000 0.04600 O 0
O6 0.25600 0.05720 0.76970 1.00000 0.06300 O 0
O7 0.38500 0.84380 0.79060 1.00000 0.04000 O 0
O8 0.31460 0.84350 -0.05450 1.00000 0.05200 O 0
O9 0.19410 0.84510 0.02830 1.00000 0.03400 O 0
O10 0.08080 0.84040 -0.06290 1.00000 0.05000 O 0
O11 0.12730 0.84000 0.75530 1.00000 0.05700 O 0
O12 0.25530 0.84890 0.77160 1.00000 0.05900 O 0
O13 0.31820 -0.04930 0.83800 1.00000 0.10300 O 0
O14 0.08370 -0.05030 0.83670 1.00000 0.05700 O 0
O15 0.41460 0.12970 0.62670 1.00000 0.04600 O 0
O16 0.40110 -0.00060 0.60840 1.00000 0.04800 O 0
O17 0.39920 0.86690 0.59600 1.00000 0.04000 O 0
O18 0.19860 0.13030 0.63540 1.00000 0.05000 O 0
O19 0.19850 -0.00080 0.61430 1.00000 0.05900 O 0
O20 0.19990 0.86870 0.60000 1.00000 0.05200 O 0
O21 0.00300 0.05000 0.79370 1.00000 0.03500 O 0
O22 0.00260 0.85210 0.78470 1.00000 0.03500 O 0
O23 0.42720 0.75000 0.66600 1.00000 0.04800 O 0
O24 0.20310 0.75000 0.67500 1.00000 0.06100 O 0
O25 0.28110 0.75000 0.07700 1.00000 0.04100 O 0
O26 0.10820 0.75000 0.07000 1.00000 0.03100 O 0
Ca 0.48400 0.25000 0.92300 0.21000 0.02300 Ca 0
CaX1 0.45800 0.03500 0.09100 0.01600 0.07200 Ca 0
NaX1 0.45800 0.03500 0.09100 0.01500 0.07200 Na 0
WatX1 0.45800 0.03500 0.09100 0.29900 0.07200 O 2
CaX2 0.07000 0.25000 0.45900 0.04700 0.08200 Ca 0
NaX2 0.07000 0.25000 0.45900 0.04400 0.08200 Na 0
WatX2 0.07000 0.25000 0.45900 0.88900 0.08200 O 2
CaX3 0.45700 0.25000 0.11300 0.02500 0.05100 Ca 0
NaX3 0.45700 0.25000 0.11300 0.02400 0.05100 Na 0
WatX3 0.45700 0.25000 0.11300 0.48100 0.05100 O 2
CaX4 0.19100 0.25000 0.01000 0.02200 0.11100 Ca 0
NaX4 0.19100 0.25000 0.01000 0.02100 0.11100 Na 0
WatX4 0.19100 0.25000 0.01000 0.41700 0.11100 O 2
CaX5 0.04700 0.16300 0.64800 0.03400 0.17600 Ca 0
NaX5 0.04700 0.16300 0.64800 0.03200 0.17600 Na 0
WatX5 0.04700 0.16300 0.64800 0.64400 0.17600 O 2
CaX7_1 0.06000 0.05600 0.51900 0.01900 0.21900 Ca 0
NaX6 0.06000 0.05600 0.51900 0.01700 0.21900 Na 0
WatX6 0.06000 0.05600 0.51900 0.35400 0.21900 O 2
CaX7_2 0.01000 0.05900 0.40000 0.01600 0.09900 Ca 0
NaX7 0.01000 0.05900 0.40000 0.01500 0.09900 Na 0
WatX7 0.01000 0.05900 0.40000 0.29900 0.09900 O 2
CaX8 0.41900 0.15400 0.95500 0.02000 0.12100 Ca 0
NaX8 0.41900 0.15400 0.95500 0.01900 0.12100 Na 0
WatX8 0.41900 0.15400 0.95500 0.38100 0.12100 O 2
CaX9 0.99900 0.13800 0.42400 0.01000 0.10000 Ca 0
NaX9 0.99900 0.13800 0.42400 0.00900 0.10000 Na 0
WatX9 0.99900 0.13800 0.42400 0.19100 0.10000 O 2
CaX10 0.48600 0.07600 0.90400 0.01100 0.09300 Ca 0
NaX10 0.48600 0.07600 0.90400 0.01000 0.09300 Na 0
WatX10 0.48600 0.07600 0.90400 0.19900 0.09300 O 2
CaX11 0.29100 0.25000 0.94900 0.01000 0.03100 Ca 0
NaX11 0.29100 0.25000 0.94900 0.00900 0.03100 Na 0
WatX11 0.29100 0.25000 0.94900 0.18100 0.03100 O 2
CaX12 0.43500 0.18300 0.03800 0.01000 0.04100 Ca 0
NaX12 0.43500 0.18300 0.03800 0.00900 0.04100 Na 0
WatX12 0.43500 0.18300 0.03800 0.19100 0.04100 O 2
CaX13 0.42500 0.25000 0.81800 0.01500 0.16600 Ca 0
NaX13 0.42500 0.25000 0.81800 0.01400 0.16600 Na 0
WatX13 0.42500 0.25000 0.81800 0.28100 0.16600 O 2
CaX14 0.15700 0.25000 0.78600 0.02400 0.17400 Ca 0
NaX14 0.15700 0.25000 0.78600 0.02200 0.17400 Na 0
WatX14 0.15700 0.25000 0.78600 0.44400 0.17400 O 2
CaX15 0.27800 0.21800 0.81800 0.01600 0.08700 Ca 0
NaX15 0.27800 0.21800 0.81800 0.01500 0.08700 Na 0
WatX15 0.27800 0.21800 0.81800 0.30900 0.08700 O 2
CaX16 0.05800 0.22000 0.92200 0.01400 0.12500 Ca 0
NaX16 0.05800 0.22000 0.92200 0.01400 0.12500 Na 0
WatX16 0.05800 0.22000 0.92200 0.27200 0.12500 O 2

loop_
_cod_changelog_entry_id
_cod_changelog_entry_author
_cod_changelog_entry_date
_cod_changelog_entry_text
1
;cod-tools version 3.8.0
Id: cif_guess_AMCSD_atom_types 9581 2023-05-17 12:35:41Z saulius
;
2023-05-23T09:21:06+03:00
;Derived atom types and hydrogen counts
from atom names that follow the AMCSD naming convention
(Wat == water, O-H == hydroxyl).
;
2
;cod-tools version 3.10.1
Id: cif_fix_AMCSD_atom_labels 10224 2024-08-07 11:09:31Z saulius
;
2024-08-07T19:40:06+03:00
;Changed the following '_atom_site_label' values:
the first duplicated label 'CaX7'  converted to 'CaX7_1'
duplicated label 'CaX7' at index 69 converted to 'CaX7_2'
;

loop_
_cod_related_entry_id
_cod_related_entry_database
_cod_related_entry_code
1 AMCSD 0015873
